data_7049744
loop_
_publ_author_name
'Wang, Yingxia'
'Eichhoefer, Andreas'
'Weigend, Florian'
'Fenske, Dieter'
'Fuhr, Olaf'

_publ_section_title
;
 The coordination behavior of
 2,3-bis(diphenylphosphino)maleic-N-phenylimide towards copper, silver,
 gold and palladium
;
_journal_name_full 'Dalton Transactions'
_journal_paper_doi 10.1039/C8DT05003A
_journal_year 2019
_chemical_absolute_configuration ad
_chemical_formula_moiety 'C76 H62 Cu4 N2 O12 P4, C H2 Cl2, 0.5(C6 H12)'
_chemical_formula_sum 'C80 H70 Cl2 Cu4 N2 O12 P4'
_chemical_formula_weight 1700.32
_chemical_name_systematic
;
 ?
;
_space_group_crystal_system monoclinic
_space_group_IT_number 4
_space_group_name_Hall 'P 2yb'
_space_group_name_H-M_alt 'P 1 21 1'
_symmetry_space_group_name_Hall 'P 2yb'
_symmetry_space_group_name_H-M 'P 1 21 1'
_atom_sites_solution_hydrogens geom
_atom_sites_solution_primary direct
_audit_creation_date 2017-05-31
_audit_creation_method
;
Olex2 1.2
(compiled 2017.03.28 svn.r3405 for OlexSys, GUI svn.r5337)
;
_audit_update_record
;
2018-06-07 deposited with the CCDC.    2019-04-17 downloaded from the CCDC.
;
_cell_angle_alpha 90
_cell_angle_beta 104.088(2)
_cell_angle_gamma 90
_cell_formula_units_Z 2
_cell_length_a 11.6182(3)
_cell_length_b 27.1979(10)
_cell_length_c 12.3853(3)
_cell_measurement_reflns_used 66584
_cell_measurement_temperature 193.15
_cell_measurement_theta_max 32.42
_cell_measurement_theta_min 1.50
_cell_volume 3795.9(2)
_computing_molecular_graphics 'Olex2 (Dolomanov et al., 2009)'
_computing_publication_material 'Olex2 (Dolomanov et al., 2009)'
_computing_structure_refinement 'ShelXL (Sheldrick, 2015)'
_computing_structure_solution 'ShelXS (Sheldrick, 2008)'
_diffrn_ambient_temperature 193.15
_diffrn_detector Pilatus300K
_diffrn_detector_area_resol_mean 5.81
_diffrn_detector_type DECTRIS
_diffrn_measured_fraction_theta_full 1.000
_diffrn_measured_fraction_theta_max 0.996
_diffrn_measurement_device '4-circle goniometer'
_diffrn_measurement_device_type 'Stoe StadiVari'
_diffrn_measurement_method 'rotation method'
_diffrn_radiation_collimation '0.6 mm diameter'
_diffrn_radiation_monochromator 'multilayer optics'
_diffrn_radiation_polarisn_norm 0
_diffrn_radiation_probe x-ray
_diffrn_radiation_type MoK\a
_diffrn_radiation_wavelength 0.71073
_diffrn_reflns_av_R_equivalents 0.0389
_diffrn_reflns_av_unetI/netI 0.0488
_diffrn_reflns_Laue_measured_fraction_full 1.000
_diffrn_reflns_Laue_measured_fraction_max 0.996
_diffrn_reflns_limit_h_max 14
_diffrn_reflns_limit_h_min -14
_diffrn_reflns_limit_k_max 34
_diffrn_reflns_limit_k_min -34
_diffrn_reflns_limit_l_max 15
_diffrn_reflns_limit_l_min -15
_diffrn_reflns_number 47051
_diffrn_reflns_point_group_measured_fraction_full 1.000
_diffrn_reflns_point_group_measured_fraction_max 0.996
_diffrn_reflns_theta_full 25.242
_diffrn_reflns_theta_max 27.077
_diffrn_reflns_theta_min 1.497
_diffrn_source 'Mo GeniX 3D HF'
_diffrn_source_current 1.000
_diffrn_source_power 0.050
_diffrn_source_target Mo
_diffrn_source_type 'microfocus sealed X-ray tube'
_diffrn_source_voltage 50
_exptl_absorpt_coefficient_mu 1.323
_exptl_absorpt_correction_T_max 0.9561
_exptl_absorpt_correction_T_min 0.8085
_exptl_absorpt_correction_type integration
_exptl_absorpt_process_details 'STOE Xred and LANA'
_exptl_crystal_colour 'bluish violet'
_exptl_crystal_colour_modifier bluish
_exptl_crystal_colour_primary violet
_exptl_crystal_density_diffrn 1.488
_exptl_crystal_description plate
_exptl_crystal_F_000 1740
_exptl_crystal_size_max 0.06
_exptl_crystal_size_mid 0.04
_exptl_crystal_size_min 0.01
_refine_diff_density_max 0.958
_refine_diff_density_min -0.448
_refine_diff_density_rms 0.070
_refine_ls_abs_structure_details
;
 Refined as an inversion twin.
;
_refine_ls_abs_structure_Flack 0.435(12)
_refine_ls_extinction_method none
_refine_ls_goodness_of_fit_ref 1.009
_refine_ls_hydrogen_treatment constr
_refine_ls_matrix_type full
_refine_ls_number_parameters 936
_refine_ls_number_reflns 16526
_refine_ls_number_restraints 17
_refine_ls_restrained_S_all 1.011
_refine_ls_R_factor_all 0.0577
_refine_ls_R_factor_gt 0.0402
_refine_ls_shift/su_max 0.001
_refine_ls_shift/su_mean 0.000
_refine_ls_structure_factor_coef Fsqd
_refine_ls_weighting_details 'w=1/[\s^2^(Fo^2^)+(0.0572P)^2^+0.3095P] where P=(Fo^2^+2Fc^2^)/3'
_refine_ls_weighting_scheme calc
_refine_ls_wR_factor_gt 0.0909
_refine_ls_wR_factor_ref 0.0982
_reflns_Friedel_coverage 0.958
_reflns_Friedel_fraction_full 1.000
_reflns_Friedel_fraction_max 0.996
_reflns_number_gt 13476
_reflns_number_total 16526
_reflns_threshold_expression 'I > 2\s(I)'
_cod_data_source_file c8dt05003a2.cif
_cod_data_source_block wxyo12-1
_cod_database_code 7049744
_shelxl_version_number 2014-3
_shelx_space_group_comment
;
The symmetry employed for this shelxl refinement is uniquely defined
by the following loop, which should always be used as a source of
symmetry information in preference to the above space-group names.
They are only intended as comments.
;
_olex2_refinement_description
;
1. Twinned data refinement
 Scales: 0.565(12)
 0.435(12)
2. Fixed Uiso
 At 1.2 times of:
  All C(H) groups, All C(H,H) groups
 At 1.5 times of:
  All C(H,H,H) groups
3. Restrained distances
 Cl1-C77 = C77-Cl2 = Cl4-C78 = Cl3-C78
 1.76 with sigma of 0.02
 C79-C84 = C80-C79 = C81-C80 = C82-C81 = C83-C82 = C83-C84
 1.54 with sigma of 0.02
 C79-C83 = C83-C81 = C81-C79 = C82-C80 = C80-C84 = C84-C82
 2.51 with sigma of 0.02
4. Others
 Fixed Sof: Cl1(0.5) Cl2(0.5) C77(0.5) H77A(0.5) H77B(0.5) Cl3(0.5) Cl4(0.5)
 C78(0.5) H78A(0.5) H78B(0.5) C79(0.5) H79A(0.5) H79B(0.5) C80(0.5) H80A(0.5)
 H80B(0.5) C81(0.5) H81A(0.5) H81B(0.5) C82(0.5) H82A(0.5) H82B(0.5) C83(0.5)
 H83A(0.5) H83B(0.5) C84(0.5) H84A(0.5) H84B(0.5)
5.a Secondary CH2 refined with riding coordinates:
 C77(H77A,H77B), C78(H78A,H78B), C79(H79A,H79B), C80(H80A,H80B), C81(H81A,
 H81B), C82(H82A,H82B), C83(H83A,H83B), C84(H84A,H84B)
5.b Aromatic/amide H refined with riding coordinates:
 C10(H10), C11(H11), C12(H12), C13(H13), C14(H14), C16(H16), C17(H17),
 C18(H18), C19(H19), C20(H20), C26(H26), C27(H27), C28(H28), C29(H29), C30(H30),
  C32(H32), C33(H33), C34(H34), C35(H35), C36(H36), C38(H38), C39(H39),
 C40(H40), C41(H41), C42(H42), C44(H44), C45(H45), C46(H46), C47(H47), C48(H48),
  C50(H50), C51(H51), C52(H52), C53(H53), C54(H54), C60(H60), C61(H61),
 C62(H62), C63(H63), C64(H64), C66(H66), C67(H67), C68(H68), C69(H69), C70(H70),
  C72(H72), C73(H73), C74(H74), C75(H75), C76(H76)
5.c Idealised Me refined as rotating group:
 C2(H2A,H2B,H2C), C4(H4A,H4B,H4C), C6(H6A,H6B,H6C), C8(H8A,H8B,H8C)
;
_olex2_submission_special_instructions 'No special instructions were received'

loop_
_space_group_symop_operation_xyz
'x, y, z'
'-x, y+1/2, -z'

loop_
_atom_site_label
_atom_site_type_symbol
_atom_site_fract_x
_atom_site_fract_y
_atom_site_fract_z
_atom_site_U_iso_or_equiv
_atom_site_adp_type
_atom_site_occupancy
_atom_site_site_symmetry_order
_atom_site_calc_flag
_atom_site_refinement_flags_posn
_atom_site_refinement_flags_occupancy
_atom_site_disorder_assembly
_atom_site_disorder_group
Cu1 Cu -0.30725(6) -0.41185(3) -0.60056(5) 0.02603(16) Uani 1 1 d . . . .
Cu2 Cu -0.17289(6) -0.43216(2) -0.40088(5) 0.02222(15) Uani 1 1 d . . . .
Cu3 Cu -0.16219(6) -0.54026(2) -0.29849(5) 0.02126(15) Uani 1 1 d . . . .
Cu4 Cu -0.02566(6) -0.56491(3) -0.10156(5) 0.02656(17) Uani 1 1 d . . . .
P1 P -0.23018(13) -0.36594(5) -0.70620(11) 0.0211(3) Uani 1 1 d . . . .
P2 P -0.03813(13) -0.38523(5) -0.43979(11) 0.0210(3) Uani 1 1 d . . . .
P3 P -0.29454(13) -0.58655(5) -0.25554(11) 0.0203(3) Uani 1 1 d . . . .
P4 P -0.10359(13) -0.60656(5) 0.01124(11) 0.0204(3) Uani 1 1 d . . . .
O1 O -0.4260(4) -0.3892(2) -0.5217(3) 0.0389(11) Uani 1 1 d . . . .
O2 O -0.3190(4) -0.40766(17) -0.3526(3) 0.0318(10) Uani 1 1 d . . . .
O3 O -0.3142(4) -0.48428(17) -0.6274(3) 0.0342(11) Uani 1 1 d . . . .
O4 O -0.2248(3) -0.50163(14) -0.4520(3) 0.0238(9) Uani 1 1 d . . . .
O5 O -0.1115(4) -0.47076(14) -0.2469(3) 0.0247(9) Uani 1 1 d . . . .
O6 O -0.0173(4) -0.49139(16) -0.0751(3) 0.0352(11) Uani 1 1 d . . . .
O7 O -0.0184(4) -0.56242(18) -0.3499(3) 0.0317(10) Uani 1 1 d . . . .
O8 O 0.0932(4) -0.58452(19) -0.1840(3) 0.0388(11) Uani 1 1 d . . . .
O9 O -0.0268(4) -0.35661(16) -0.8540(3) 0.0300(10) Uani 1 1 d . . . .
O10 O 0.2100(4) -0.4122(2) -0.5271(3) 0.0425(12) Uani 1 1 d . . . .
O11 O -0.5404(4) -0.5557(2) -0.1709(3) 0.0489(15) Uani 1 1 d . . . .
O12 O -0.3078(4) -0.60748(18) 0.1585(3) 0.0363(11) Uani 1 1 d . . . .
N1 N 0.1160(4) -0.38822(18) -0.7060(4) 0.0236(10) Uani 1 1 d . . . .
N2 N -0.4474(4) -0.5760(2) 0.0090(4) 0.0283(12) Uani 1 1 d . . . .
C1 C -0.4099(5) -0.3922(2) -0.4189(5) 0.0303(14) Uani 1 1 d . . . .
C2 C -0.5104(7) -0.3743(4) -0.3696(6) 0.059(2) Uani 1 1 d . . . .
H2A H -0.5090 -0.3383 -0.3661 0.088 Uiso 1 1 calc GR . . .
H2B H -0.5001 -0.3877 -0.2945 0.088 Uiso 1 1 calc GR . . .
H2C H -0.5865 -0.3853 -0.4166 0.088 Uiso 1 1 calc GR . . .
C3 C -0.2759(5) -0.5144(2) -0.5507(4) 0.0226(12) Uani 1 1 d . . . .
C4 C -0.2926(6) -0.5683(2) -0.5763(5) 0.0330(14) Uani 1 1 d . . . .
H4A H -0.3742 -0.5777 -0.5770 0.049 Uiso 1 1 calc GR . . .
H4B H -0.2371 -0.5873 -0.5193 0.049 Uiso 1 1 calc GR . . .
H4C H -0.2775 -0.5750 -0.6494 0.049 Uiso 1 1 calc GR . . .
C5 C -0.0571(5) -0.4598(2) -0.1486(5) 0.0250(12) Uani 1 1 d . . . .
C6 C -0.0401(6) -0.4064(2) -0.1189(5) 0.0364(16) Uani 1 1 d . . . .
H6A H 0.0431 -0.3973 -0.1116 0.055 Uiso 1 1 calc GR . . .
H6B H -0.0613 -0.4004 -0.0481 0.055 Uiso 1 1 calc GR . . .
H6C H -0.0909 -0.3865 -0.1775 0.055 Uiso 1 1 calc GR . . .
C7 C 0.0766(5) -0.5769(2) -0.2869(5) 0.0281(13) Uani 1 1 d . . . .
C8 C 0.1790(6) -0.5855(3) -0.3386(5) 0.0416(17) Uani 1 1 d . . . .
H8A H 0.1640 -0.6151 -0.3850 0.062 Uiso 1 1 calc GR . . .
H8B H 0.2518 -0.5899 -0.2798 0.062 Uiso 1 1 calc GR . . .
H8C H 0.1880 -0.5572 -0.3847 0.062 Uiso 1 1 calc GR . . .
C9 C -0.2762(5) -0.3848(2) -0.8514(4) 0.0243(12) Uani 1 1 d . . . .
C10 C -0.2691(6) -0.4344(2) -0.8724(5) 0.0339(14) Uani 1 1 d . . . .
H10 H -0.2442 -0.4570 -0.8128 0.041 Uiso 1 1 calc R . . .
C11 C -0.2989(7) -0.4509(3) -0.9823(6) 0.0481(19) Uani 1 1 d . . . .
H11 H -0.2936 -0.4851 -0.9966 0.058 Uiso 1 1 calc R . . .
C12 C -0.3361(7) -0.4191(3) -1.0711(5) 0.0467(19) Uani 1 1 d . . . .
H12 H -0.3543 -0.4308 -1.1456 0.056 Uiso 1 1 calc R . . .
C13 C -0.3458(8) -0.3704(3) -1.0486(6) 0.052(2) Uani 1 1 d . . . .
H13 H -0.3732 -0.3482 -1.1086 0.062 Uiso 1 1 calc R . . .
C14 C -0.3166(7) -0.3523(3) -0.9405(5) 0.0443(18) Uani 1 1 d . . . .
H14 H -0.3240 -0.3182 -0.9270 0.053 Uiso 1 1 calc R . . .
C15 C -0.2553(5) -0.2998(2) -0.7056(5) 0.0257(12) Uani 1 1 d . . . .
C16 C -0.3432(6) -0.2843(2) -0.6555(6) 0.0352(14) Uani 1 1 d . . . .
H16 H -0.3827 -0.3072 -0.6192 0.042 Uiso 1 1 calc R . . .
C17 C -0.3733(6) -0.2342(3) -0.6590(7) 0.050(2) Uani 1 1 d . . . .
H17 H -0.4332 -0.2233 -0.6243 0.060 Uiso 1 1 calc R . . .
C18 C -0.3180(7) -0.2014(3) -0.7110(7) 0.054(2) Uani 1 1 d . . . .
H18 H -0.3416 -0.1679 -0.7154 0.065 Uiso 1 1 calc R . . .
C19 C -0.2263(7) -0.2166(3) -0.7582(7) 0.0481(19) Uani 1 1 d . . . .
H19 H -0.1854 -0.1933 -0.7922 0.058 Uiso 1 1 calc R . . .
C20 C -0.1957(6) -0.2656(2) -0.7552(6) 0.0402(16) Uani 1 1 d . . . .
H20 H -0.1334 -0.2761 -0.7873 0.048 Uiso 1 1 calc R . . .
C21 C 0.0033(5) -0.3715(2) -0.7588(4) 0.0226(12) Uani 1 1 d . . . .
C22 C -0.0701(5) -0.3737(2) -0.6734(4) 0.0221(11) Uani 1 1 d . . . .
C23 C 0.0014(5) -0.3849(2) -0.5740(4) 0.0216(11) Uani 1 1 d . . . .
C24 C 0.1246(5) -0.3969(2) -0.5924(4) 0.0259(13) Uani 1 1 d . . . .
C25 C 0.2090(5) -0.3965(2) -0.7624(4) 0.0251(12) Uani 1 1 d . . . .
C26 C 0.1825(6) -0.4231(3) -0.8610(5) 0.0339(15) Uani 1 1 d . . . .
H26 H 0.1054 -0.4364 -0.8890 0.041 Uiso 1 1 calc R . . .
C27 C 0.2692(7) -0.4298(3) -0.9176(5) 0.0470(18) Uani 1 1 d . . . .
H27 H 0.2526 -0.4487 -0.9841 0.056 Uiso 1 1 calc R . . .
C28 C 0.3808(6) -0.4093(3) -0.8783(6) 0.0497(19) Uani 1 1 d . . . .
H28 H 0.4390 -0.4122 -0.9202 0.060 Uiso 1 1 calc R . . .
C29 C 0.4062(6) -0.3851(3) -0.7799(6) 0.0451(18) Uani 1 1 d . . . .
H29 H 0.4843 -0.3730 -0.7509 0.054 Uiso 1 1 calc R . . .
C30 C 0.3204(5) -0.3775(3) -0.7195(5) 0.0337(14) Uani 1 1 d . . . .
H30 H 0.3384 -0.3598 -0.6514 0.040 Uiso 1 1 calc R . . .
C31 C -0.0691(6) -0.3200(2) -0.4238(5) 0.0273(13) Uani 1 1 d . . . .
C32 C -0.0142(8) -0.2817(3) -0.4669(6) 0.0491(19) Uani 1 1 d . . . .
H32 H 0.0441 -0.2889 -0.5066 0.059 Uiso 1 1 calc R . . .
C33 C -0.0439(8) -0.2336(3) -0.4524(7) 0.058(2) Uani 1 1 d . . . .
H33 H -0.0083 -0.2079 -0.4847 0.070 Uiso 1 1 calc R . . .
C34 C -0.1243(8) -0.2228(3) -0.3916(7) 0.054(2) Uani 1 1 d . . . .
H34 H -0.1438 -0.1896 -0.3804 0.065 Uiso 1 1 calc R . . .
C35 C -0.1758(7) -0.2598(3) -0.3476(7) 0.053(2) Uani 1 1 d . . . .
H35 H -0.2305 -0.2520 -0.3044 0.064 Uiso 1 1 calc R . . .
C36 C -0.1516(6) -0.3087(3) -0.3633(6) 0.0382(15) Uani 1 1 d . . . .
H36 H -0.1908 -0.3340 -0.3333 0.046 Uiso 1 1 calc R . . .
C37 C 0.1026(5) -0.3971(2) -0.3392(4) 0.0261(13) Uani 1 1 d . . . .
C38 C 0.1766(6) -0.3599(3) -0.2835(5) 0.0371(16) Uani 1 1 d . . . .
H38 H 0.1553 -0.3263 -0.2972 0.045 Uiso 1 1 calc R . . .
C39 C 0.2815(6) -0.3724(4) -0.2081(6) 0.050(2) Uani 1 1 d . . . .
H39 H 0.3326 -0.3472 -0.1708 0.060 Uiso 1 1 calc R . . .
C40 C 0.3125(6) -0.4204(4) -0.1866(5) 0.049(2) Uani 1 1 d . . . .
H40 H 0.3848 -0.4283 -0.1348 0.059 Uiso 1 1 calc R . . .
C41 C 0.2393(6) -0.4572(3) -0.2398(5) 0.0445(18) Uani 1 1 d . . . .
H41 H 0.2609 -0.4907 -0.2244 0.053 Uiso 1 1 calc R . . .
C42 C 0.1343(6) -0.4458(3) -0.3155(5) 0.0324(14) Uani 1 1 d . . . .
H42 H 0.0836 -0.4714 -0.3515 0.039 Uiso 1 1 calc R . . .
C43 C -0.4354(5) -0.5750(2) -0.3578(4) 0.0240(13) Uani 1 1 d . . . .
C44 C -0.5065(6) -0.6115(3) -0.4152(5) 0.0368(16) Uani 1 1 d . . . .
H44 H -0.4849 -0.6450 -0.4006 0.044 Uiso 1 1 calc R . . .
C45 C -0.6084(6) -0.6000(3) -0.4932(6) 0.048(2) Uani 1 1 d . . . .
H45 H -0.6567 -0.6254 -0.5331 0.058 Uiso 1 1 calc R . . .
C46 C -0.6412(6) -0.5516(4) -0.5141(5) 0.054(2) Uani 1 1 d . . . .
H46 H -0.7128 -0.5437 -0.5671 0.064 Uiso 1 1 calc R . . .
C47 C -0.5713(6) -0.5150(3) -0.4590(6) 0.048(2) Uani 1 1 d . . . .
H47 H -0.5943 -0.4816 -0.4737 0.058 Uiso 1 1 calc R . . .
C48 C -0.4664(6) -0.5259(2) -0.3813(5) 0.0328(14) Uani 1 1 d . . . .
H48 H -0.4163 -0.5003 -0.3445 0.039 Uiso 1 1 calc R . . .
C49 C -0.2638(5) -0.6522(2) -0.2629(4) 0.0262(13) Uani 1 1 d . . . .
C50 C -0.3264(6) -0.6883(2) -0.2222(5) 0.0350(15) Uani 1 1 d . . . .
H50 H -0.3899 -0.6792 -0.1903 0.042 Uiso 1 1 calc R . . .
C51 C -0.2969(8) -0.7375(3) -0.2277(7) 0.056(2) Uani 1 1 d . . . .
H51 H -0.3416 -0.7619 -0.2011 0.067 Uiso 1 1 calc R . . .
C52 C -0.2040(8) -0.7514(3) -0.2711(8) 0.061(2) Uani 1 1 d . . . .
H52 H -0.1842 -0.7852 -0.2744 0.074 Uiso 1 1 calc R . . .
C53 C -0.1387(7) -0.7154(3) -0.3105(7) 0.050(2) Uani 1 1 d . . . .
H53 H -0.0732 -0.7246 -0.3394 0.060 Uiso 1 1 calc R . . .
C54 C -0.1695(6) -0.6659(3) -0.3076(6) 0.0381(16) Uani 1 1 d . . . .
H54 H -0.1262 -0.6416 -0.3362 0.046 Uiso 1 1 calc R . . .
C55 C -0.4542(5) -0.5699(2) -0.1034(4) 0.0274(13) Uani 1 1 d . . . .
C56 C -0.3360(5) -0.5843(2) -0.1224(4) 0.0199(11) Uani 1 1 d . . . .
C57 C -0.2637(5) -0.5956(2) -0.0207(4) 0.0212(11) Uani 1 1 d . . . .
C58 C -0.3364(5) -0.5939(2) 0.0634(5) 0.0263(13) Uani 1 1 d . . . .
C59 C -0.5407(5) -0.5662(3) 0.0636(5) 0.0334(14) Uani 1 1 d . . . .
C60 C -0.5124(6) -0.5398(3) 0.1630(5) 0.0339(14) Uani 1 1 d . . . .
H60 H -0.4345 -0.5274 0.1915 0.041 Uiso 1 1 calc R . . .
C61 C -0.6005(6) -0.5321(3) 0.2196(5) 0.0446(18) Uani 1 1 d . . . .
H61 H -0.5824 -0.5144 0.2877 0.054 Uiso 1 1 calc R . . .
C62 C -0.7135(6) -0.5500(4) 0.1782(5) 0.056(2) Uani 1 1 d . . . .
H62 H -0.7729 -0.5447 0.2179 0.067 Uiso 1 1 calc R . . .
C63 C -0.7405(7) -0.5755(4) 0.0783(6) 0.063(3) Uani 1 1 d . . . .
H63 H -0.8182 -0.5882 0.0500 0.075 Uiso 1 1 calc R . . .
C64 C -0.6543(6) -0.5826(3) 0.0201(5) 0.050(2) Uani 1 1 d . . . .
H64 H -0.6737 -0.5988 -0.0499 0.060 Uiso 1 1 calc R . . .
C65 C -0.0569(5) -0.5840(2) 0.1550(4) 0.0221(11) Uani 1 1 d . . . .
C66 C -0.0478(6) -0.5336(2) 0.1698(5) 0.0336(14) Uani 1 1 d . . . .
H66 H -0.0612 -0.5127 0.1066 0.040 Uiso 1 1 calc R . . .
C67 C -0.0195(7) -0.5132(3) 0.2753(6) 0.0456(19) Uani 1 1 d . . . .
H67 H -0.0150 -0.4785 0.2838 0.055 Uiso 1 1 calc R . . .
C68 C 0.0022(6) -0.5428(3) 0.3673(5) 0.0408(16) Uani 1 1 d . . . .
H68 H 0.0207 -0.5288 0.4398 0.049 Uiso 1 1 calc R . . .
C69 C -0.0032(7) -0.5937(3) 0.3537(5) 0.0463(19) Uani 1 1 d . . . .
H69 H 0.0125 -0.6146 0.4170 0.056 Uiso 1 1 calc R . . .
C70 C -0.0315(7) -0.6137(2) 0.2471(5) 0.0395(17) Uani 1 1 d . . . .
H70 H -0.0333 -0.6484 0.2382 0.047 Uiso 1 1 calc R . . .
C71 C -0.0866(6) -0.6729(2) 0.0213(5) 0.0314(14) Uani 1 1 d . . . .
C72 C 0.0059(8) -0.6937(3) -0.0137(6) 0.052(2) Uani 1 1 d . . . .
H72 H 0.0564 -0.6735 -0.0445 0.062 Uiso 1 1 calc R . . .
C73 C 0.0261(11) -0.7441(3) -0.0043(8) 0.078(3) Uani 1 1 d . . . .
H73 H 0.0914 -0.7583 -0.0267 0.094 Uiso 1 1 calc R . . .
C74 C -0.0483(11) -0.7729(3) 0.0372(8) 0.076(3) Uani 1 1 d . . . .
H74 H -0.0355 -0.8074 0.0416 0.091 Uiso 1 1 calc R . . .
C75 C -0.1401(10) -0.7538(3) 0.0725(8) 0.069(3) Uani 1 1 d . . . .
H75 H -0.1904 -0.7746 0.1020 0.083 Uiso 1 1 calc R . . .
C76 C -0.1604(7) -0.7030(2) 0.0652(6) 0.0470(18) Uani 1 1 d . . . .
H76 H -0.2244 -0.6892 0.0902 0.056 Uiso 1 1 calc R . . .
Cl1 Cl 0.5098(11) -0.7279(5) -0.0037(11) 0.184(4) Uiso 0.5 1 d D P A 1
Cl2 Cl 0.3175(8) -0.7255(4) 0.0872(8) 0.143(3) Uiso 0.5 1 d D P A 1
C77 C 0.454(2) -0.6983(12) 0.089(3) 0.156(13) Uiso 0.5 1 d D P A 1
H77A H 0.4428 -0.6631 0.0693 0.188 Uiso 0.5 1 calc R P A 1
H77B H 0.5078 -0.7010 0.1641 0.188 Uiso 0.5 1 calc R P A 1
Cl3 Cl 0.7286(10) -0.7192(4) 0.3459(10) 0.166(4) Uiso 0.5 1 d D P B 1
Cl4 Cl 0.5151(13) -0.7301(6) 0.4102(12) 0.214(6) Uiso 0.5 1 d D P B 1
C78 C 0.663(3) -0.744(3) 0.450(4) 0.38(4) Uiso 0.5 1 d D P B 1
H78A H 0.6746 -0.7804 0.4544 0.459 Uiso 0.5 1 calc R P B 1
H78B H 0.7000 -0.7298 0.5234 0.459 Uiso 0.5 1 calc R P B 1
C79 C 0.540(3) -0.7328(13) 0.146(2) 0.166(14) Uiso 0.5 1 d D P C 2
H79A H 0.5404 -0.7630 0.1014 0.199 Uiso 0.5 1 calc R P C 2
H79B H 0.5633 -0.7049 0.1045 0.199 Uiso 0.5 1 calc R P C 2
C80 C 0.630(3) -0.7382(14) 0.255(3) 0.191(17) Uiso 0.5 1 d D P C 2
H80A H 0.7103 -0.7369 0.2419 0.229 Uiso 0.5 1 calc R P C 2
H80B H 0.6200 -0.7710 0.2867 0.229 Uiso 0.5 1 calc R P C 2
C81 C 0.621(2) -0.6981(14) 0.343(3) 0.191(18) Uiso 0.5 1 d D P C 2
H81A H 0.6724 -0.7069 0.4169 0.229 Uiso 0.5 1 calc R P C 2
H81B H 0.6468 -0.6659 0.3208 0.229 Uiso 0.5 1 calc R P C 2
C82 C 0.496(2) -0.6950(10) 0.3511(18) 0.105(8) Uiso 0.5 1 d D P C 2
H82A H 0.4895 -0.6695 0.4063 0.126 Uiso 0.5 1 calc R P C 2
H82B H 0.4725 -0.7268 0.3778 0.126 Uiso 0.5 1 calc R P C 2
C83 C 0.413(2) -0.6827(11) 0.241(2) 0.142(11) Uiso 0.5 1 d D P C 2
H83A H 0.3319 -0.6776 0.2509 0.170 Uiso 0.5 1 calc R P C 2
H83B H 0.4390 -0.6518 0.2113 0.170 Uiso 0.5 1 calc R P C 2
C84 C 0.413(3) -0.7239(15) 0.160(3) 0.21(2) Uiso 0.5 1 d D P C 2
H84A H 0.3592 -0.7156 0.0874 0.247 Uiso 0.5 1 calc R P C 2
H84B H 0.3827 -0.7542 0.1882 0.247 Uiso 0.5 1 calc R P C 2

loop_
_atom_site_aniso_label
_atom_site_aniso_U_11
_atom_site_aniso_U_22
_atom_site_aniso_U_33
_atom_site_aniso_U_23
_atom_site_aniso_U_13
_atom_site_aniso_U_12
Cu1 0.0261(4) 0.0306(4) 0.0221(3) 0.0047(3) 0.0071(3) -0.0004(3)
Cu2 0.0222(4) 0.0244(3) 0.0195(3) 0.0016(3) 0.0041(3) -0.0029(3)
Cu3 0.0205(3) 0.0229(3) 0.0202(3) 0.0021(3) 0.0047(3) -0.0029(3)
Cu4 0.0260(4) 0.0323(4) 0.0218(3) 0.0052(3) 0.0067(3) 0.0000(3)
P1 0.0206(7) 0.0220(7) 0.0208(6) 0.0009(5) 0.0051(6) 0.0011(6)
P2 0.0220(7) 0.0228(7) 0.0187(6) -0.0010(6) 0.0058(6) -0.0030(6)
P3 0.0209(8) 0.0223(7) 0.0184(6) -0.0010(6) 0.0060(6) -0.0031(6)
P4 0.0212(7) 0.0206(7) 0.0198(6) 0.0020(5) 0.0057(5) 0.0031(6)
O1 0.027(2) 0.069(3) 0.022(2) 0.002(2) 0.0078(18) 0.008(2)
O2 0.028(2) 0.043(3) 0.0261(19) -0.0007(19) 0.0091(17) 0.002(2)
O3 0.052(3) 0.029(2) 0.018(2) -0.0007(19) 0.001(2) -0.005(2)
O4 0.025(2) 0.026(2) 0.0181(18) -0.0014(16) 0.0020(16) -0.0012(17)
O5 0.029(2) 0.023(2) 0.0202(18) 0.0014(16) 0.0026(17) -0.0058(17)
O6 0.047(3) 0.033(2) 0.0213(19) 0.0054(19) -0.0006(19) -0.003(2)
O7 0.022(2) 0.046(3) 0.0266(19) 0.007(2) 0.0060(17) 0.007(2)
O8 0.031(2) 0.058(3) 0.030(2) 0.009(2) 0.0110(19) 0.010(2)
O9 0.028(2) 0.040(3) 0.023(2) 0.0061(18) 0.0082(17) 0.0029(19)
O10 0.024(2) 0.075(4) 0.027(2) 0.011(2) 0.0036(18) 0.010(2)
O11 0.029(3) 0.096(5) 0.023(2) 0.011(2) 0.0078(18) 0.018(3)
O12 0.034(2) 0.056(3) 0.0201(19) 0.007(2) 0.0102(17) 0.008(2)
N1 0.022(2) 0.030(3) 0.022(2) 0.0021(19) 0.0103(19) 0.002(2)
N2 0.021(3) 0.047(3) 0.017(2) -0.002(2) 0.0043(19) 0.003(2)
C1 0.022(3) 0.038(4) 0.031(3) -0.003(3) 0.006(3) -0.001(3)
C2 0.040(4) 0.103(7) 0.037(4) -0.008(4) 0.017(3) 0.022(4)
C3 0.025(3) 0.026(3) 0.018(3) -0.001(2) 0.008(2) -0.002(2)
C4 0.048(4) 0.027(3) 0.025(3) -0.002(3) 0.011(3) -0.008(3)
C5 0.027(3) 0.026(3) 0.022(3) -0.001(2) 0.008(2) -0.003(2)
C6 0.052(4) 0.034(4) 0.023(3) -0.008(3) 0.008(3) -0.005(3)
C7 0.032(3) 0.029(3) 0.027(3) -0.001(2) 0.014(3) 0.000(3)
C8 0.028(3) 0.067(5) 0.032(3) 0.002(3) 0.012(3) 0.012(3)
C9 0.021(3) 0.032(3) 0.020(2) 0.002(2) 0.006(2) 0.001(2)
C10 0.042(4) 0.030(3) 0.029(3) -0.001(3) 0.007(3) -0.002(3)
C11 0.066(5) 0.040(4) 0.037(4) -0.014(3) 0.011(3) -0.008(4)
C12 0.051(4) 0.063(5) 0.023(3) -0.006(3) 0.004(3) -0.008(4)
C13 0.063(5) 0.056(5) 0.031(3) 0.010(3) -0.002(3) 0.006(4)
C14 0.063(5) 0.036(4) 0.029(3) 0.005(3) 0.001(3) 0.007(3)
C15 0.023(3) 0.023(3) 0.029(3) 0.001(2) 0.003(2) 0.002(2)
C16 0.026(3) 0.027(3) 0.053(4) -0.003(3) 0.010(3) 0.004(3)
C17 0.039(4) 0.032(4) 0.083(6) -0.006(4) 0.023(4) 0.019(3)
C18 0.052(5) 0.023(3) 0.089(6) 0.003(4) 0.019(4) 0.012(3)
C19 0.052(5) 0.025(4) 0.072(5) 0.005(3) 0.025(4) -0.006(3)
C20 0.043(4) 0.022(3) 0.062(4) 0.007(3) 0.025(3) 0.002(3)
C21 0.025(3) 0.022(3) 0.021(3) -0.001(2) 0.005(2) -0.002(2)
C22 0.025(3) 0.019(3) 0.024(3) 0.001(2) 0.009(2) 0.000(2)
C23 0.022(3) 0.020(3) 0.022(2) -0.003(2) 0.005(2) -0.002(2)
C24 0.026(3) 0.032(3) 0.019(2) 0.000(2) 0.005(2) -0.003(2)
C25 0.025(3) 0.031(3) 0.021(2) 0.005(2) 0.009(2) -0.001(2)
C26 0.028(3) 0.047(4) 0.028(3) -0.006(3) 0.010(2) -0.003(3)
C27 0.050(4) 0.062(5) 0.032(3) -0.009(3) 0.017(3) -0.001(4)
C28 0.030(4) 0.082(6) 0.041(4) 0.003(4) 0.017(3) 0.007(4)
C29 0.022(3) 0.073(5) 0.042(4) 0.000(4) 0.010(3) -0.006(3)
C30 0.023(3) 0.046(4) 0.032(3) -0.002(3) 0.005(3) -0.002(3)
C31 0.037(3) 0.021(3) 0.024(3) -0.002(2) 0.007(2) -0.005(2)
C32 0.074(6) 0.030(4) 0.055(4) -0.003(3) 0.039(4) -0.010(4)
C33 0.094(7) 0.026(4) 0.068(5) -0.005(3) 0.046(5) -0.015(4)
C34 0.067(5) 0.030(4) 0.064(5) -0.016(3) 0.013(4) 0.004(4)
C35 0.055(5) 0.035(4) 0.073(5) -0.026(4) 0.022(4) -0.003(3)
C36 0.037(4) 0.032(3) 0.046(4) -0.007(3) 0.011(3) 0.003(3)
C37 0.027(3) 0.033(3) 0.019(3) 0.005(2) 0.009(2) -0.005(3)
C38 0.032(4) 0.049(4) 0.031(3) -0.009(3) 0.009(3) -0.012(3)
C39 0.031(4) 0.088(7) 0.030(3) -0.016(4) 0.006(3) -0.019(4)
C40 0.021(3) 0.096(7) 0.028(3) 0.002(4) 0.002(3) 0.003(4)
C41 0.033(4) 0.066(5) 0.035(4) 0.015(4) 0.009(3) 0.008(4)
C42 0.028(3) 0.044(4) 0.025(3) 0.008(3) 0.007(3) 0.001(3)
C43 0.017(3) 0.037(4) 0.018(2) -0.001(2) 0.004(2) -0.004(2)
C44 0.028(4) 0.056(4) 0.029(3) -0.002(3) 0.011(3) -0.011(3)
C45 0.028(4) 0.085(6) 0.029(3) -0.006(4) 0.003(3) -0.026(4)
C46 0.026(4) 0.106(8) 0.027(3) 0.018(4) 0.002(3) -0.013(4)
C47 0.029(4) 0.072(5) 0.044(4) 0.026(4) 0.010(3) 0.014(4)
C48 0.028(3) 0.040(4) 0.030(3) 0.006(3) 0.007(3) -0.001(3)
C49 0.028(3) 0.027(3) 0.024(3) -0.009(2) 0.007(2) -0.003(2)
C50 0.041(4) 0.026(3) 0.041(3) -0.002(3) 0.017(3) -0.010(3)
C51 0.072(6) 0.027(4) 0.068(5) 0.000(4) 0.017(4) -0.007(4)
C52 0.063(6) 0.031(4) 0.092(7) 0.003(4) 0.025(5) 0.003(4)
C53 0.039(4) 0.036(4) 0.083(5) -0.016(4) 0.030(4) 0.003(3)
C54 0.041(4) 0.028(3) 0.050(4) -0.006(3) 0.020(3) -0.003(3)
C55 0.021(3) 0.040(3) 0.021(2) -0.003(3) 0.005(2) 0.000(3)
C56 0.020(3) 0.022(3) 0.019(2) 0.001(2) 0.006(2) -0.007(2)
C57 0.021(3) 0.021(3) 0.021(2) -0.001(2) 0.004(2) -0.001(2)
C58 0.025(3) 0.032(3) 0.024(3) -0.004(2) 0.011(2) -0.001(3)
C59 0.022(3) 0.054(4) 0.027(3) 0.003(3) 0.009(2) 0.007(3)
C60 0.030(3) 0.047(4) 0.026(3) 0.000(3) 0.009(2) 0.002(3)
C61 0.036(4) 0.074(5) 0.028(3) -0.005(3) 0.015(3) 0.013(4)
C62 0.035(4) 0.107(8) 0.031(3) 0.007(4) 0.017(3) 0.017(4)
C63 0.022(4) 0.126(9) 0.042(4) 0.000(5) 0.010(3) 0.002(4)
C64 0.028(4) 0.101(7) 0.022(3) -0.006(3) 0.007(3) -0.004(4)
C65 0.016(3) 0.029(3) 0.021(2) 0.001(2) 0.003(2) 0.001(2)
C66 0.044(4) 0.031(3) 0.024(3) 0.002(3) 0.007(3) -0.001(3)
C67 0.061(5) 0.031(4) 0.039(4) -0.010(3) 0.002(3) -0.001(3)
C68 0.048(4) 0.045(4) 0.026(3) -0.007(3) 0.003(3) 0.000(3)
C69 0.062(5) 0.042(4) 0.027(3) 0.005(3) -0.004(3) 0.006(4)
C70 0.057(5) 0.029(3) 0.026(3) 0.002(3) -0.002(3) 0.007(3)
C71 0.038(4) 0.028(3) 0.028(3) -0.002(2) 0.007(3) 0.008(3)
C72 0.073(5) 0.037(4) 0.052(4) 0.007(3) 0.030(4) 0.015(4)
C73 0.129(9) 0.045(5) 0.078(6) 0.007(5) 0.057(6) 0.042(6)
C74 0.136(10) 0.027(4) 0.072(6) 0.005(4) 0.039(6) 0.023(5)
C75 0.110(8) 0.027(4) 0.072(6) 0.020(4) 0.025(5) 0.005(5)
C76 0.063(5) 0.025(3) 0.058(4) 0.008(3) 0.022(4) 0.001(3)

loop_
_atom_type_symbol
_atom_type_description
_atom_type_scat_dispersion_real
_atom_type_scat_dispersion_imag
_atom_type_scat_source
C C 0.0033 0.0016 'International Tables Vol C Tables 4.2.6.8 and 6.1.1.4'
H H 0.0000 0.0000 'International Tables Vol C Tables 4.2.6.8 and 6.1.1.4'
Cl Cl 0.1484 0.1585 'International Tables Vol C Tables 4.2.6.8 and 6.1.1.4'
Cu Cu 0.3201 1.2651 'International Tables Vol C Tables 4.2.6.8 and 6.1.1.4'
N N 0.0061 0.0033 'International Tables Vol C Tables 4.2.6.8 and 6.1.1.4'
O O 0.0106 0.0060 'International Tables Vol C Tables 4.2.6.8 and 6.1.1.4'
P P 0.1023 0.0942 'International Tables Vol C Tables 4.2.6.8 and 6.1.1.4'

loop_
_exptl_crystal_face_index_h
_exptl_crystal_face_index_k
_exptl_crystal_face_index_l
_exptl_crystal_face_perp_dist
0 -1 0 0.0190
0 1 0 0.0150
-1 0 0 0.0670
1 0 0 0.0640
1 0 -1 0.0880
0 0 1 0.1140
0 0 -1 0.1160
-1 0 1 0.0980

loop_
_geom_angle_atom_site_label_1
_geom_angle_atom_site_label_2
_geom_angle_atom_site_label_3
_geom_angle
P1 Cu1 Cu2 116.84(5)
O1 Cu1 Cu2 85.83(12)
O1 Cu1 P1 124.27(16)
O1 Cu1 O3 112.7(2)
O3 Cu1 Cu2 86.58(11)
O3 Cu1 P1 118.45(14)
P2 Cu2 Cu1 87.87(4)
O2 Cu2 Cu1 82.08(11)
O2 Cu2 P2 124.79(14)
O2 Cu2 O5 91.12(16)
O4 Cu2 Cu1 80.81(10)
O4 Cu2 P2 130.81(12)
O4 Cu2 O2 100.91(17)
O4 Cu2 O5 80.29(14)
O5 Cu2 Cu1 158.29(11)
O5 Cu2 P2 112.67(11)
P3 Cu3 Cu4 85.88(5)
O4 Cu3 Cu4 160.01(11)
O4 Cu3 P3 113.47(12)
O5 Cu3 Cu4 83.31(10)
O5 Cu3 P3 129.43(13)
O5 Cu3 O4 80.36(14)
O7 Cu3 Cu4 81.89(11)
O7 Cu3 P3 126.81(15)
O7 Cu3 O4 89.70(16)
O7 Cu3 O5 100.24(18)
P4 Cu4 Cu3 118.44(5)
O6 Cu4 Cu3 83.89(11)
O6 Cu4 P4 115.11(14)
O8 Cu4 Cu3 85.99(12)
O8 Cu4 P4 130.28(15)
O8 Cu4 O6 109.7(2)
C9 P1 Cu1 111.8(2)
C9 P1 C15 105.8(3)
C15 P1 Cu1 118.6(2)
C22 P1 Cu1 110.53(19)
C22 P1 C9 103.1(3)
C22 P1 C15 105.7(3)
C23 P2 Cu2 124.12(19)
C23 P2 C31 101.1(3)
C31 P2 Cu2 112.0(2)
C37 P2 Cu2 108.7(2)
C37 P2 C23 103.8(3)
C37 P2 C31 105.4(3)
C43 P3 Cu3 107.43(19)
C49 P3 Cu3 113.5(2)
C49 P3 C43 106.6(3)
C49 P3 C56 100.0(3)
C56 P3 Cu3 124.40(18)
C56 P3 C43 103.3(3)
C57 P4 Cu4 109.79(18)
C57 P4 C65 101.6(2)
C65 P4 Cu4 112.4(2)
C71 P4 Cu4 120.6(2)
C71 P4 C57 105.3(3)
C71 P4 C65 105.3(3)
C1 O1 Cu1 122.4(4)
C1 O2 Cu2 123.3(4)
C3 O3 Cu1 121.8(3)
Cu2 O4 Cu3 99.70(14)
C3 O4 Cu2 125.9(4)
C3 O4 Cu3 134.4(4)
Cu3 O5 Cu2 99.65(15)
C5 O5 Cu2 136.3(4)
C5 O5 Cu3 124.0(4)
C5 O6 Cu4 124.3(4)
C7 O7 Cu3 124.7(4)
C7 O8 Cu4 121.5(4)
C21 N1 C24 110.8(5)
C21 N1 C25 123.7(4)
C24 N1 C25 125.4(5)
C55 N2 C58 110.4(5)
C55 N2 C59 125.9(5)
C58 N2 C59 123.7(4)
O1 C1 C2 116.7(6)
O2 C1 O1 126.3(6)
O2 C1 C2 117.0(5)
O3 C3 O4 123.3(5)
O3 C3 C4 118.3(5)
O4 C3 C4 118.4(5)
O5 C5 C6 118.0(5)
O6 C5 O5 123.2(5)
O6 C5 C6 118.8(5)
O7 C7 O8 125.4(6)
O7 C7 C8 117.0(5)
O8 C7 C8 117.6(5)
C10 C9 P1 116.4(4)
C10 C9 C14 119.5(6)
C14 C9 P1 124.1(5)
C9 C10 C11 119.1(6)
C12 C11 C10 122.0(7)
C13 C12 C11 118.1(6)
C12 C13 C14 121.9(7)
C13 C14 C9 119.4(7)
C16 C15 P1 116.0(5)
C16 C15 C20 119.8(6)
C20 C15 P1 124.1(5)
C15 C16 C17 119.2(7)
C18 C17 C16 120.8(7)
C17 C18 C19 120.3(7)
C20 C19 C18 119.5(7)
C19 C20 C15 120.4(7)
O9 C21 N1 125.6(5)
O9 C21 C22 127.9(5)
N1 C21 C22 106.5(4)
C21 C22 P1 124.0(4)
C23 C22 P1 127.1(5)
C23 C22 C21 108.8(5)
C22 C23 P2 126.7(5)
C22 C23 C24 107.6(5)
C24 C23 P2 125.6(4)
O10 C24 N1 125.6(6)
O10 C24 C23 128.6(5)
N1 C24 C23 105.7(4)
C26 C25 N1 118.5(5)
C30 C25 N1 120.0(5)
C30 C25 C26 121.5(6)
C27 C26 C25 119.1(6)
C26 C27 C28 120.4(6)
C29 C28 C27 119.5(7)
C28 C29 C30 121.7(7)
C25 C30 C29 117.6(6)
C32 C31 P2 124.2(5)
C36 C31 P2 117.0(5)
C36 C31 C32 118.8(6)
C33 C32 C31 120.5(7)
C34 C33 C32 120.3(7)
C35 C34 C33 119.3(7)
C34 C35 C36 122.4(8)
C35 C36 C31 118.7(7)
C38 C37 P2 123.3(5)
C42 C37 P2 117.5(5)
C42 C37 C38 119.2(6)
C39 C38 C37 119.3(7)
C40 C39 C38 121.0(7)
C39 C40 C41 120.1(6)
C40 C41 C42 120.1(7)
C41 C42 C37 120.3(7)
C44 C43 P3 123.7(5)
C44 C43 C48 119.4(6)
C48 C43 P3 116.7(4)
C45 C44 C43 120.5(7)
C44 C45 C46 120.2(7)
C47 C46 C45 120.1(7)
C46 C47 C48 120.5(8)
C47 C48 C43 119.2(6)
C50 C49 P3 123.1(5)
C50 C49 C54 119.2(6)
C54 C49 P3 117.6(5)
C49 C50 C51 120.4(7)
C52 C51 C50 120.8(8)
C51 C52 C53 119.3(8)
C54 C53 C52 120.2(7)
C49 C54 C53 120.0(7)
O11 C55 N2 124.9(5)
O11 C55 C56 127.8(5)
N2 C55 C56 107.2(5)
C55 C56 P3 127.0(4)
C57 C56 P3 125.8(4)
C57 C56 C55 107.1(5)
C56 C57 P4 126.9(4)
C56 C57 C58 108.1(5)
C58 C57 P4 124.9(4)
O12 C58 N2 125.9(6)
O12 C58 C57 127.3(6)
N2 C58 C57 106.7(4)
C60 C59 N2 118.0(5)
C64 C59 N2 121.2(6)
C64 C59 C60 120.8(6)
C61 C60 C59 118.6(6)
C62 C61 C60 120.7(6)
C61 C62 C63 119.9(7)
C64 C63 C62 119.9(7)
C59 C64 C63 120.0(7)
C66 C65 P4 117.0(4)
C70 C65 P4 124.4(5)
C70 C65 C66 118.6(5)
C67 C66 C65 121.0(6)
C68 C67 C66 120.3(7)
C67 C68 C69 119.3(6)
C70 C69 C68 119.8(6)
C65 C70 C69 120.9(6)
C72 C71 P4 117.9(6)
C72 C71 C76 118.9(6)
C76 C71 P4 123.1(5)
C71 C72 C73 120.7(8)
C74 C73 C72 119.3(9)
C75 C74 C73 121.8(8)
C74 C75 C76 119.5(9)
C71 C76 C75 119.8(8)
Cl1 C77 Cl2 107.0(16)
Cl4 C78 Cl3 106(2)
C80 C79 C84 113(2)
C79 C80 C81 114(2)
C82 C81 C80 109(2)
C81 C82 C83 112.2(19)
C84 C83 C82 109.5(19)
C83 C84 C79 110(2)

loop_
_geom_bond_atom_site_label_1
_geom_bond_atom_site_label_2
_geom_bond_distance
Cu1 Cu2 2.6417(9)
Cu1 P1 2.1548(16)
Cu1 O1 1.973(4)
Cu1 O3 1.996(5)
Cu2 P2 2.1634(16)
Cu2 O2 2.044(4)
Cu2 O4 2.037(4)
Cu2 O5 2.141(4)
Cu3 Cu4 2.6516(9)
Cu3 P3 2.1519(16)
Cu3 O4 2.139(4)
Cu3 O5 2.036(4)
Cu3 O7 2.020(4)
Cu4 P4 2.1612(16)
Cu4 O6 2.025(5)
Cu4 O8 1.980(5)
P1 C9 1.821(6)
P1 C15 1.824(6)
P1 C22 1.817(6)
P2 C23 1.829(6)
P2 C31 1.830(6)
P2 C37 1.827(6)
P3 C43 1.836(5)
P3 C49 1.828(6)
P3 C56 1.828(5)
P4 C57 1.830(6)
P4 C65 1.836(5)
P4 C71 1.816(6)
O1 C1 1.244(7)
O2 C1 1.242(7)
O3 C3 1.251(7)
O4 C3 1.270(6)
O5 C5 1.264(7)
O6 C5 1.255(7)
O7 C7 1.249(7)
O8 C7 1.259(7)
O9 C21 1.215(6)
O10 C24 1.192(7)
O11 C55 1.202(7)
O12 C58 1.201(7)
N1 C21 1.390(7)
N1 C24 1.406(7)
N1 C25 1.441(7)
N2 C55 1.384(7)
N2 C58 1.389(7)
N2 C59 1.435(8)
C1 C2 1.523(9)
C3 C4 1.502(8)
C5 C6 1.501(8)
C7 C8 1.501(8)
C9 C10 1.382(9)
C9 C14 1.402(8)
C10 C11 1.394(9)
C11 C12 1.384(10)
C12 C13 1.364(12)
C13 C14 1.389(10)
C15 C16 1.384(9)
C15 C20 1.389(9)
C16 C17 1.403(9)
C17 C18 1.352(11)
C18 C19 1.397(11)
C19 C20 1.379(10)
C21 C22 1.514(8)
C22 C23 1.342(7)
C23 C24 1.538(8)
C25 C26 1.388(8)
C25 C30 1.375(8)
C26 C27 1.372(9)
C27 C28 1.387(10)
C28 C29 1.353(10)
C29 C30 1.399(10)
C31 C32 1.394(9)
C31 C36 1.387(9)
C32 C33 1.375(10)
C33 C34 1.367(12)
C34 C35 1.352(12)
C35 C36 1.381(10)
C37 C38 1.398(9)
C37 C42 1.386(9)
C38 C39 1.385(10)
C39 C40 1.361(12)
C40 C41 1.375(11)
C41 C42 1.381(9)
C43 C44 1.374(9)
C43 C48 1.394(9)
C44 C45 1.370(10)
C45 C46 1.377(12)
C46 C47 1.359(11)
C47 C48 1.389(9)
C49 C50 1.387(9)
C49 C54 1.393(9)
C50 C51 1.389(10)
C51 C52 1.370(13)
C52 C53 1.398(12)
C53 C54 1.395(10)
C55 C56 1.501(8)
C56 C57 1.367(7)
C57 C58 1.494(8)
C59 C60 1.392(9)
C59 C64 1.374(9)
C60 C61 1.391(9)
C61 C62 1.377(11)
C62 C63 1.387(11)
C63 C64 1.382(10)
C65 C66 1.385(9)
C65 C70 1.369(8)
C66 C67 1.383(9)
C67 C68 1.368(10)
C68 C69 1.393(10)
C69 C70 1.392(9)
C71 C72 1.375(10)
C71 C76 1.388(10)
C72 C73 1.391(11)
C73 C74 1.356(14)
C74 C75 1.350(14)
C75 C76 1.400(10)
Cl1 C77 1.66(2)
Cl2 C77 1.74(2)
Cl3 C78 1.78(3)
Cl4 C78 1.72(3)
C79 C80 1.50(2)
C79 C84 1.55(2)
C80 C81 1.57(2)
C81 C82 1.47(2)
C82 C83 1.51(2)
C83 C84 1.50(2)

loop_
_twin_individual_id
_twin_individual_mass_fraction_refined
1 0.565(12)
2 0.435(12)
